data_4315624
loop_
_publ_author_name
'Scott R. Daly'
'Gregory S. Girolami'

_publ_contact_author_address
;Department of Chemistry, Box 4-6
University of Illinois at Urbana-Champaign
600 South Mathews
Urbana, IL 61801
;
_publ_contact_author_email girolami@scs.illinois.edu
_publ_contact_author_fax '(217) 333-2685'
_publ_contact_author_name 'Gregory S. Girolami'
_publ_contact_author_phone '(217) 333-2729'
_publ_section_title
;
 Synthesis, Characterization, and Structures of Uranium(III)
 N,N-Dimethylaminodiboranates
;
_journal_name_full 'Inorganic Chemistry'
_journal_page_first 5157
_journal_page_last 5166
_journal_paper_doi 10.1021/ic100290j
_journal_volume 49
_journal_year 2010
_chemical_formula_sum 'C5 H20 B2 N P'
_chemical_formula_weight 146.81
_chemical_name_systematic
; 
 ? 
;
_space_group_IT_number 29
_symmetry_cell_setting orthorhombic
_symmetry_space_group_name_Hall 'P 2c -2ac'
_symmetry_space_group_name_H-M 'P c a 21'
_atom_sites_solution_hydrogens geom
_atom_sites_solution_primary direct
_atom_sites_solution_secondary difmap
_audit_creation_method SHELXL-97
_cell_angle_alpha 90.00
_cell_angle_beta 90.00
_cell_angle_gamma 90.00
_cell_formula_units_Z 4
_cell_length_a 15.3721(13)
_cell_length_b 6.6323(5)
_cell_length_c 10.1018(9)
_cell_measurement_reflns_used 2710
_cell_measurement_temperature 273(2)
_cell_measurement_theta_max 25.95
_cell_measurement_theta_min 2.65
_cell_volume 1029.90(15)
_computing_cell_refinement 'Bruker APEX'
_computing_data_collection 'Bruker APEX'
_computing_data_reduction 'Bruker SAINT'
_computing_molecular_graphics 'Bruker SHELXTL'
_computing_publication_material 'Bruker SHELXTL'
_computing_structure_refinement 'SHELXL-97 (Sheldrick, 1997)'
_computing_structure_solution 'SHELXS-97 (Sheldrick, 1990)'
_diffrn_ambient_temperature 273(2)
_diffrn_detector_area_resol_mean 8.33
_diffrn_measured_fraction_theta_full 0.985
_diffrn_measured_fraction_theta_max 0.985
_diffrn_measurement_device_type 'CCD area detector'
_diffrn_measurement_method 'psi and omega scans'
_diffrn_radiation_monochromator graphite
_diffrn_radiation_source 'fine-focus sealed tube'
_diffrn_radiation_type MoK\a
_diffrn_radiation_wavelength 0.71073
_diffrn_reflns_av_R_equivalents 0.0523
_diffrn_reflns_av_sigmaI/netI 0.0555
_diffrn_reflns_limit_h_max 18
_diffrn_reflns_limit_h_min -17
_diffrn_reflns_limit_k_max 6
_diffrn_reflns_limit_k_min -8
_diffrn_reflns_limit_l_max 12
_diffrn_reflns_limit_l_min -12
_diffrn_reflns_number 8625
_diffrn_reflns_theta_full 25.95
_diffrn_reflns_theta_max 25.95
_diffrn_reflns_theta_min 2.65
_exptl_absorpt_coefficient_mu 0.199
_exptl_absorpt_correction_T_max 0.99248
_exptl_absorpt_correction_T_min 0.94133
_exptl_absorpt_correction_type integration
_exptl_absorpt_process_details XPREP/SHELXTL
_exptl_crystal_colour colorless
_exptl_crystal_density_diffrn 0.947
_exptl_crystal_density_method 'not measured'
_exptl_crystal_description plate
_exptl_crystal_F_000 328
_exptl_crystal_size_max 0.250
_exptl_crystal_size_mid 0.190
_exptl_crystal_size_min 0.040
_refine_diff_density_max 0.189
_refine_diff_density_min -0.154
_refine_diff_density_rms 0.034
_refine_ls_abs_structure_details 'Flack H D (1983), Acta Cryst. A39, 876-881'
_refine_ls_abs_structure_Flack -0.04(13)
_refine_ls_extinction_method none
_refine_ls_goodness_of_fit_ref 0.950
_refine_ls_hydrogen_treatment mixed
_refine_ls_matrix_type full
_refine_ls_number_parameters 107
_refine_ls_number_reflns 1980
_refine_ls_number_restraints 5
_refine_ls_restrained_S_all 0.949
_refine_ls_R_factor_all 0.0485
_refine_ls_R_factor_gt 0.0347
_refine_ls_shift/su_max 0.000
_refine_ls_shift/su_mean 0.000
_refine_ls_structure_factor_coef Fsqd
_refine_ls_weighting_details 'calc w=1/[\s^2^(Fo^2^)+(0.0398P)^2^+0.0000P] where P=(Fo^2^+2Fc^2^)/3'
_refine_ls_weighting_scheme calc
_refine_ls_wR_factor_gt 0.0739
_refine_ls_wR_factor_ref 0.0771
_reflns_number_gt 1541
_reflns_number_total 1980
_reflns_threshold_expression >2sigma(I)
_cod_data_source_file ic100290j_si_002_5.cif
_cod_data_source_block fa53z_face
_cod_database_code 4315624

loop_
_symmetry_equiv_pos_as_xyz
'x, y, z'
'-x, -y, z+1/2'
'x+1/2, -y, z'
'-x+1/2, y, z+1/2'

loop_
_atom_site_label
_atom_site_type_symbol
_atom_site_fract_x
_atom_site_fract_y
_atom_site_fract_z
_atom_site_U_iso_or_equiv
_atom_site_adp_type
_atom_site_occupancy
_atom_site_symmetry_multiplicity
_atom_site_calc_flag
_atom_site_refinement_flags
_atom_site_disorder_assembly
_atom_site_disorder_group
P1 P 0.42545(3) 0.65898(7) 0.85495(9) 0.03045(15) Uani 1 1 d . . .
C1 C 0.42109(13) 0.3889(3) 0.8633(4) 0.0444(6) Uani 1 1 d . . .
H1A H 0.4338 0.3458 0.9519 0.067 Uiso 1 1 calc R . .
H1B H 0.4632 0.3326 0.8036 0.067 Uiso 1 1 calc R . .
H1C H 0.3640 0.3437 0.8388 0.067 Uiso 1 1 calc R . .
C2 C 0.33640(15) 0.7281(4) 0.7482(3) 0.0453(6) Uani 1 1 d . . .
H2A H 0.3467 0.6763 0.6609 0.068 Uiso 1 1 calc R . .
H2B H 0.3317 0.8723 0.7446 0.068 Uiso 1 1 calc R . .
H2C H 0.2833 0.6724 0.7824 0.068 Uiso 1 1 calc R . .
C3 C 0.39323(17) 0.7466(4) 1.0170(3) 0.0537(7) Uani 1 1 d . . .
H3A H 0.3355 0.6998 1.0363 0.081 Uiso 1 1 calc R . .
H3B H 0.3941 0.8913 1.0186 0.081 Uiso 1 1 calc R . .
H3C H 0.4329 0.6954 1.0822 0.081 Uiso 1 1 calc R . .
B1 B 0.52836(18) 0.7780(4) 0.7739(3) 0.0355(7) Uani 1 1 d D . .
H11 H 0.5355(15) 0.694(3) 0.6831(19) 0.044(6) Uiso 1 1 d D . .
H12 H 0.5122(15) 0.932(3) 0.750(2) 0.055(7) Uiso 1 1 d D . .
N1 N 0.61478(10) 0.7772(2) 0.8532(3) 0.0346(4) Uani 1 1 d . . .
B2 B 0.63438(19) 0.5662(4) 0.9249(3) 0.0423(7) Uani 1 1 d D . .
H21 H 0.5830(11) 0.541(3) 1.0027(18) 0.038(6) Uiso 1 1 d D . .
H22 H 0.6311(13) 0.445(3) 0.845(2) 0.053(6) Uiso 1 1 d D . .
H23 H 0.7011(10) 0.578(3) 0.972(2) 0.041(6) Uiso 1 1 d D . .
C5 C 0.6154(2) 0.9386(4) 0.9546(3) 0.0678(8) Uani 1 1 d . . .
H5A H 0.6695 0.9353 1.0020 0.102 Uiso 1 1 calc R . .
H5B H 0.5682 0.9179 1.0153 0.102 Uiso 1 1 calc R . .
H5C H 0.6089 1.0673 0.9122 0.102 Uiso 1 1 calc R . .
C4 C 0.68628(16) 0.8176(4) 0.7578(3) 0.0618(9) Uani 1 1 d . . .
H4A H 0.6747 0.9411 0.7115 0.093 Uiso 1 1 calc R . .
H4B H 0.6900 0.7087 0.6955 0.093 Uiso 1 1 calc R . .
H4C H 0.7403 0.8291 0.8048 0.093 Uiso 1 1 calc R . .

loop_
_atom_site_aniso_label
_atom_site_aniso_U_11
_atom_site_aniso_U_22
_atom_site_aniso_U_33
_atom_site_aniso_U_23
_atom_site_aniso_U_13
_atom_site_aniso_U_12
P1 0.0286(3) 0.0321(2) 0.0307(3) -0.0029(4) 0.0017(5) 0.0034(2)
C1 0.0349(12) 0.0369(11) 0.0616(15) -0.0012(19) 0.0023(19) -0.0028(8)
C2 0.0343(15) 0.0525(15) 0.0492(16) -0.0030(12) -0.0025(13) 0.0100(12)
C3 0.0510(18) 0.0673(17) 0.0428(16) -0.0107(14) 0.0105(14) 0.0054(15)
B1 0.0328(17) 0.0357(15) 0.0378(17) 0.0074(13) -0.0012(14) 0.0019(12)
N1 0.0306(9) 0.0346(9) 0.0387(10) 0.0053(16) -0.0038(15) -0.0022(6)
B2 0.0334(18) 0.0467(17) 0.0467(18) 0.0130(15) -0.0042(14) 0.0013(14)
C5 0.067(2) 0.0515(17) 0.085(2) -0.0209(16) -0.0273(19) -0.0028(16)
C4 0.0343(16) 0.074(2) 0.077(2) 0.0397(17) -0.0046(15) -0.0083(13)

loop_
_atom_type_symbol
_atom_type_description
_atom_type_scat_dispersion_real
_atom_type_scat_dispersion_imag
_atom_type_scat_source
C C 0.0033 0.0016 'International Tables Vol C Tables 4.2.6.8 and 6.1.1.4'
H H 0.0000 0.0000 'International Tables Vol C Tables 4.2.6.8 and 6.1.1.4'
B B 0.0013 0.0007 'International Tables Vol C Tables 4.2.6.8 and 6.1.1.4'
N N 0.0061 0.0033 'International Tables Vol C Tables 4.2.6.8 and 6.1.1.4'
P P 0.1023 0.0942 'International Tables Vol C Tables 4.2.6.8 and 6.1.1.4'

loop_
_geom_angle_atom_site_label_1
_geom_angle_atom_site_label_2
_geom_angle_atom_site_label_3
_geom_angle
_geom_angle_site_symmetry_1
_geom_angle_site_symmetry_3
_geom_angle_publ_flag
C1 P1 C2 104.69(13) . . ?
C1 P1 C3 105.57(17) . . ?
C2 P1 C3 104.60(13) . . ?
C1 P1 B1 117.02(12) . . ?
C2 P1 B1 105.22(13) . . ?
C3 P1 B1 118.24(13) . . ?
P1 C1 H1A 109.5 . . ?
P1 C1 H1B 109.5 . . ?
H1A C1 H1B 109.5 . . ?
P1 C1 H1C 109.5 . . ?
H1A C1 H1C 109.5 . . ?
H1B C1 H1C 109.5 . . ?
P1 C2 H2A 109.5 . . ?
P1 C2 H2B 109.5 . . ?
H2A C2 H2B 109.5 . . ?
P1 C2 H2C 109.5 . . ?
H2A C2 H2C 109.5 . . ?
H2B C2 H2C 109.5 . . ?
P1 C3 H3A 109.5 . . ?
P1 C3 H3B 109.5 . . ?
H3A C3 H3B 109.5 . . ?
P1 C3 H3C 109.5 . . ?
H3A C3 H3C 109.5 . . ?
H3B C3 H3C 109.5 . . ?
N1 B1 P1 118.48(17) . . ?
N1 B1 H11 110.5(13) . . ?
P1 B1 H11 103.4(12) . . ?
N1 B1 H12 108.4(13) . . ?
P1 B1 H12 106.8(13) . . ?
H11 B1 H12 108.9(17) . . ?
C5 N1 C4 108.3(2) . . ?
C5 N1 B1 111.09(18) . . ?
C4 N1 B1 107.3(2) . . ?
C5 N1 B2 108.5(2) . . ?
C4 N1 B2 108.13(18) . . ?
B1 N1 B2 113.38(17) . . ?
N1 B2 H21 108.2(11) . . ?
N1 B2 H22 106.9(13) . . ?
H21 B2 H22 110.9(16) . . ?
N1 B2 H23 107.5(11) . . ?
H21 B2 H23 110.6(15) . . ?
H22 B2 H23 112.6(15) . . ?
N1 C5 H5A 109.5 . . ?
N1 C5 H5B 109.5 . . ?
H5A C5 H5B 109.5 . . ?
N1 C5 H5C 109.5 . . ?
H5A C5 H5C 109.5 . . ?
H5B C5 H5C 109.5 . . ?
N1 C4 H4A 109.5 . . ?
N1 C4 H4B 109.5 . . ?
H4A C4 H4B 109.5 . . ?
N1 C4 H4C 109.5 . . ?
H4A C4 H4C 109.5 . . ?
H4B C4 H4C 109.5 . . ?

loop_
_geom_bond_atom_site_label_1
_geom_bond_atom_site_label_2
_geom_bond_distance
_geom_bond_site_symmetry_2
_geom_bond_publ_flag
P1 C1 1.795(2) . ?
P1 C2 1.801(2) . ?
P1 C3 1.807(3) . ?
P1 B1 1.948(3) . ?
C1 H1A 0.9600 . ?
C1 H1B 0.9600 . ?
C1 H1C 0.9600 . ?
C2 H2A 0.9600 . ?
C2 H2B 0.9600 . ?
C2 H2C 0.9600 . ?
C3 H3A 0.9600 . ?
C3 H3B 0.9600 . ?
C3 H3C 0.9600 . ?
B1 N1 1.551(3) . ?
B1 H11 1.077(16) . ?
B1 H12 1.075(16) . ?
N1 C5 1.482(3) . ?
N1 C4 1.486(3) . ?
N1 B2 1.604(3) . ?
B2 H21 1.127(13) . ?
B2 H22 1.137(14) . ?
B2 H23 1.133(13) . ?
C5 H5A 0.9600 . ?
C5 H5B 0.9600 . ?
C5 H5C 0.9600 . ?
C4 H4A 0.9600 . ?
C4 H4B 0.9600 . ?
C4 H4C 0.9600 . ?
